data_7707205
loop_
_publ_author_name
'Tatarin, Sergei V.'
'Kalle, Paulina'
'Taydakov, Ilya V.'
'Varaksina, Evgenia A.'
'Korshunov, Vladislav M.'
'Bezzubov, Stanislav I.'

_publ_section_title
;
 Sterically hindered phenanthroimidazole ligands drive the structural
 flexibility and facile ligand exchange in cyclometalated iridium(III)
 complexes.
;
_journal_issue 20
_journal_name_full 'Dalton transactions (Cambridge, England : 2003)'
_journal_page_first 6889
_journal_page_last 6900
_journal_paper_doi 10.1039/d1dt00820j
_journal_volume 50
_journal_year 2021
_chemical_formula_moiety 'C71 H49 Ir N4 O6 S, 3(C H2 Cl2), 0.27(H2 O)'
_chemical_formula_sum 'C74 H55.54 Cl6 Ir N4 O6.27 S'
_chemical_formula_weight 1538.04
_space_group_crystal_system triclinic
_space_group_IT_number 2
_space_group_name_Hall '-P 1'
_space_group_name_H-M_alt 'P -1'
_atom_sites_solution_hydrogens mixed
_atom_sites_solution_primary dual
_audit_creation_date 2020-12-22
_audit_creation_method
;
Olex2 1.3
(compiled Nov 21 2019 18:26:39 for OlexSys, GUI svn.r6003)
;
_audit_update_record
;
2020-12-23 deposited with the CCDC.	2021-04-27 downloaded from the CCDC.
;
_cell_angle_alpha 87.1280(10)
_cell_angle_beta 82.5430(10)
_cell_angle_gamma 82.4970(10)
_cell_formula_units_Z 2
_cell_length_a 11.3617(4)
_cell_length_b 11.4387(4)
_cell_length_c 25.1626(9)
_cell_measurement_reflns_used 9495
_cell_measurement_temperature 150
_cell_measurement_theta_max 30.51
_cell_measurement_theta_min 2.39
_cell_volume 3213.0(2)
_computing_cell_refinement 'APEX3 v.2017.3_0 (Bruker AXS, 2017)'
_computing_data_collection 'APEX3 v.2017.3_0 (Bruker AXS, 2017)'
_computing_data_reduction 'SAINT v8.38A (Bruker AXS, 2016)'
_computing_molecular_graphics 'Olex2 1.3 (Dolomanov et al., 2009)'
_computing_publication_material 'Olex2 1.3 (Dolomanov et al., 2009)'
_computing_structure_refinement 'SHELXL 2018/3 (Sheldrick, 2015)'
_computing_structure_solution 'ShelXT (Sheldrick, 2015)'
_diffrn_ambient_temperature 150
_diffrn_detector 'CCD area detector'
_diffrn_detector_area_resol_mean 7.9
_diffrn_detector_type 'Bruker SMART CCD area detector'
_diffrn_measured_fraction_theta_full 0.993
_diffrn_measured_fraction_theta_max 0.983
_diffrn_measurement_device 'three-circle diffractometer'
_diffrn_measurement_device_type 'Bruker SMART APEX-II'
_diffrn_measurement_method \w-scan
_diffrn_radiation_monochromator graphite
_diffrn_radiation_probe x-ray
_diffrn_radiation_type MoK\a
_diffrn_radiation_wavelength 0.71073
_diffrn_reflns_av_R_equivalents 0.0304
_diffrn_reflns_av_unetI/netI 0.0547
_diffrn_reflns_Laue_measured_fraction_full 0.993
_diffrn_reflns_Laue_measured_fraction_max 0.983
_diffrn_reflns_limit_h_max 16
_diffrn_reflns_limit_h_min -16
_diffrn_reflns_limit_k_max 16
_diffrn_reflns_limit_k_min -16
_diffrn_reflns_limit_l_max 35
_diffrn_reflns_limit_l_min -35
_diffrn_reflns_number 38911
_diffrn_reflns_point_group_measured_fraction_full 0.993
_diffrn_reflns_point_group_measured_fraction_max 0.983
_diffrn_reflns_theta_full 25.242
_diffrn_reflns_theta_max 30.540
_diffrn_reflns_theta_min 2.291
_diffrn_source 'sealed X-ray tube'
_diffrn_source_current 30.0
_diffrn_source_power 1.5
_diffrn_source_target Mo
_diffrn_source_type 'fine-focus sealed X-ray tube'
_diffrn_source_voltage 50.0
_diffrn_standards_number 0
_exptl_absorpt_coefficient_mu 2.419
_exptl_absorpt_correction_T_max 1.0000
_exptl_absorpt_correction_T_min 0.8285
_exptl_absorpt_correction_type multi-scan
_exptl_absorpt_process_details
'SADABS-2016/2 (Bruker,2016/2) was used for absorption correction. wR2(int) was 0.0708 before and 0.0402 after correction. The Ratio of minimum to maximum transmission is 0.8285. The \l/2 correction factor is Not present.'
_exptl_crystal_colour red
_exptl_crystal_colour_primary red
_exptl_crystal_density_diffrn 1.590
_exptl_crystal_description plate
_exptl_crystal_F_000 1545
_exptl_crystal_preparation Luminescent
_exptl_crystal_recrystallization_method 'Re-crystallisation from solvent: CH2Cl2, CH3OH'
_exptl_crystal_size_max 0.17
_exptl_crystal_size_mid 0.14
_exptl_crystal_size_min 0.08
_refine_diff_density_max 1.909
_refine_diff_density_min -1.509
_refine_diff_density_rms 0.149
_refine_ls_extinction_method none
_refine_ls_goodness_of_fit_ref 1.043
_refine_ls_hydrogen_treatment constr
_refine_ls_matrix_type full
_refine_ls_number_parameters 836
_refine_ls_number_reflns 19375
_refine_ls_number_restraints 0
_refine_ls_restrained_S_all 1.043
_refine_ls_R_factor_all 0.0531
_refine_ls_R_factor_gt 0.0427
_refine_ls_shift/su_max 0.001
_refine_ls_shift/su_mean 0.000
_refine_ls_structure_factor_coef Fsqd
_refine_ls_weighting_details 'w=1/[\s^2^(Fo^2^)+(0.0412P)^2^+9.7386P] where P=(Fo^2^+2Fc^2^)/3'
_refine_ls_weighting_scheme calc
_refine_ls_wR_factor_gt 0.0986
_refine_ls_wR_factor_ref 0.1028
_reflns_Friedel_coverage 0.000
_reflns_number_gt 16922
_reflns_number_total 19375
_reflns_threshold_expression 'I > 2\s(I)'
_cod_data_source_file d1dt00820j2.cif
_cod_data_source_block st38_p-1
_cod_depositor_comments 'Adding full bibliography for 7707205--7707218.cif.'
_cod_database_code 7707205
_shelx_shelxl_version_number 2018/3
_shelx_space_group_comment
;
The symmetry employed for this shelxl refinement is uniquely defined
by the following loop, which should always be used as a source of
symmetry information in preference to the above space-group names.
They are only intended as comments.
;
_shelx_estimated_absorpt_t_max 0.830
_shelx_estimated_absorpt_t_min 0.684
_computing.bruker_data_scaling 'SADABS V2012/1 (Bruker AXS Inc.)'

_olex2_refinement_description
;
1. Fixed Uiso
 At 1.2 times of:
  All C(H) groups, All C(H,H) groups
 At 1.5 times of:
  All C(H,H,H) groups, All O(H,H) groups
2. Others
 Fixed Sof: O0AA(0.27) H0AA(0.27) H0AB(0.27)
3.a Riding coordinates:
 O0AA(H0AA,H0AB)
3.b Secondary CH2 refined with riding coordinates:
 C02I(H02A,H02B), C02J(H02E,H02F), C02K(H02C,H02D)
3.c Aromatic/amide H refined with riding coordinates:
 C65(H65), C52(H52), C2(H2), C9(H9), C29(H29), C32(H32), C43(H43), C4(H4),
 C5(H5), C18(H18), C36(H36), C51(H51), C62(H62), C16(H16), C19(H19), C25(H25),
 C59(H59), C10(H10), C37(H37), C22(H22), C40(H40), C50(H50), C17(H17), C24(H24),
  C49(H49), C58(H58), C23(H23), C13(H13), C31(H31), C39(H39), C69(H69),
 C38(H38), C44(H44), C45(H45), C11(H11), C12(H12), C46(H46), C57(H57), C67(H67),
  C66(H66)
3.d Idealised Me refined as rotating group:
 C55(H55A,H55B,H55C), C56(H56A,H56B,H56C), C71(H71A,H71B,H71C)
;
_olex2_submission_special_instructions 'No special instructions were received'

loop_
_space_group_symop_operation_xyz
'x, y, z'
'-x, -y, -z'

loop_
_atom_site_label
_atom_site_type_symbol
_atom_site_fract_x
_atom_site_fract_y
_atom_site_fract_z
_atom_site_U_iso_or_equiv
_atom_site_adp_type
_atom_site_occupancy
_atom_site_site_symmetry_order
_atom_site_calc_flag
_atom_site_refinement_flags_posn
_atom_site_refinement_flags_adp
_atom_site_refinement_flags_occupancy
_atom_site_disorder_assembly
_atom_site_disorder_group
Ir1 Ir 0.36218(2) 0.43858(2) 0.23771(2) 0.01075(4) Uani 1 1 d . . . . .
S1 S 0.69461(11) 0.12229(11) 0.22256(5) 0.0318(2) Uani 1 1 d . . . . .
Cl00 Cl 0.62800(13) 0.95608(12) 0.54200(6) 0.0451(3) Uani 1 1 d . . . . .
Cl1 Cl 0.39834(14) 1.00975(14) 0.60750(6) 0.0547(4) Uani 1 1 d . . . . .
Cl2 Cl 0.05421(15) 0.16352(16) 0.00169(6) 0.0558(4) Uani 1 1 d . . . . .
Cl3 Cl 0.14242(14) 0.05660(16) -0.10153(6) 0.0553(4) Uani 1 1 d . . . . .
Cl4 Cl 0.59100(17) 0.78003(15) 0.07671(7) 0.0616(4) Uani 1 1 d . . . . .
Cl5 Cl 0.50515(15) 1.01677(13) 0.11845(7) 0.0586(4) Uani 1 1 d . . . . .
O3 O 0.4962(2) 0.2928(2) 0.25486(10) 0.0148(5) Uani 1 1 d . . . . .
O4 O 0.3993(2) 0.5070(2) 0.31047(9) 0.0152(5) Uani 1 1 d . . . . .
O5 O 0.0905(2) 0.2370(2) 0.11274(11) 0.0187(5) Uani 1 1 d . . . . .
N1 N 0.2115(2) 0.4019(3) 0.28669(11) 0.0122(5) Uani 1 1 d . . . . .
O6 O 0.2430(3) 0.8736(2) 0.15901(11) 0.0222(6) Uani 1 1 d . . . . .
N3 N 0.5041(3) 0.4785(3) 0.18232(11) 0.0130(5) Uani 1 1 d . . . . .
N2 N 0.0510(3) 0.4757(3) 0.34102(11) 0.0136(5) Uani 1 1 d . . . . .
C34 C 0.1389(3) 0.5003(3) 0.30105(13) 0.0121(6) Uani 1 1 d . . . . .
O2 O 0.7252(3) 0.4957(3) 0.50026(12) 0.0288(6) Uani 1 1 d . . . . .
N4 N 0.6219(3) 0.4205(3) 0.10820(11) 0.0136(5) Uani 1 1 d . . . . .
C1 C 0.3205(3) 0.3691(3) 0.17260(13) 0.0126(6) Uani 1 1 d . . . . .
C33 C 0.1579(3) 0.6084(3) 0.27015(13) 0.0131(6) Uani 1 1 d . . . . .
C28 C 0.2571(3) 0.5887(3) 0.22895(13) 0.0122(6) Uani 1 1 d . . . . .
C53 C 0.2045(3) 0.1846(3) 0.31372(13) 0.0134(6) Uani 1 1 d . . . . .
C42 C -0.0001(3) 0.2803(3) 0.38839(14) 0.0160(7) Uani 1 1 d . . . . .
C41 C 0.0666(3) 0.3537(3) 0.35084(13) 0.0139(6) Uani 1 1 d . . . . .
C48 C 0.1428(3) 0.1090(3) 0.35084(14) 0.0163(7) Uani 1 1 d . . . . .
O1 O 0.6444(3) 0.6676(3) 0.53660(12) 0.0312(7) Uani 1 1 d . . . . .
C65 C 0.4056(3) 0.6597(3) 0.39026(13) 0.0128(6) Uani 1 1 d . . . . .
H65 H 0.349814 0.676789 0.365024 0.015 Uiso 1 1 calc R U . . .
C3 C 0.1946(3) 0.2781(3) 0.12054(14) 0.0153(6) Uani 1 1 d . . . . .
C52 C 0.2988(3) 0.1369(3) 0.27579(14) 0.0168(7) Uani 1 1 d . . . . .
H52 H 0.338678 0.187859 0.250672 0.020 Uiso 1 1 calc R U . . .
C54 C 0.1649(3) 0.3091(3) 0.31627(13) 0.0121(6) Uani 1 1 d . . . . .
C2 C 0.2116(3) 0.3285(3) 0.16754(14) 0.0146(6) Uani 1 1 d . . . . .
H2 H 0.148904 0.335450 0.196528 0.018 Uiso 1 1 calc R U . . .
C7 C 0.5136(3) 0.4149(3) 0.13794(13) 0.0137(6) Uani 1 1 d . . . . .
C14 C 0.6848(3) 0.4924(3) 0.13479(13) 0.0134(6) Uani 1 1 d . . . . .
C30 C 0.2088(3) 0.7899(3) 0.19679(14) 0.0172(7) Uani 1 1 d . . . . .
C9 C 0.6462(3) 0.4318(3) 0.01069(13) 0.0161(7) Uani 1 1 d . . . . .
H9 H 0.620759 0.514180 0.011714 0.019 Uiso 1 1 calc R U . . .
C27 C 0.6090(3) 0.5294(3) 0.17997(13) 0.0132(6) Uani 1 1 d . . . . .
C35 C -0.0247(3) 0.5661(3) 0.37184(14) 0.0155(6) Uani 1 1 d . . . . .
C29 C 0.2788(3) 0.6805(3) 0.19244(13) 0.0152(6) Uani 1 1 d . . . . .
H29 H 0.342440 0.668758 0.164008 0.018 Uiso 1 1 calc R U . . .
C32 C 0.0886(3) 0.7188(3) 0.27455(14) 0.0163(7) Uani 1 1 d . . . . .
H32 H 0.024281 0.731496 0.302639 0.020 Uiso 1 1 calc R U . . .
C43 C -0.1012(3) 0.3239(4) 0.42403(15) 0.0205(7) Uani 1 1 d . . . . .
H43 H -0.128008 0.406157 0.424031 0.025 Uiso 1 1 calc R U . . .
C15 C 0.8041(3) 0.5215(3) 0.12239(13) 0.0141(6) Uani 1 1 d . . . . .
C60 C 0.6813(3) 0.2075(3) 0.27686(14) 0.0170(7) Uani 1 1 d . . . . .
C61 C 0.5756(3) 0.2967(3) 0.28606(14) 0.0152(6) Uani 1 1 d . . . . .
C6 C 0.4121(3) 0.3577(3) 0.12847(13) 0.0135(6) Uani 1 1 d . . . . .
C8 C 0.6573(3) 0.3650(3) 0.05787(13) 0.0143(6) Uani 1 1 d . . . . .
C26 C 0.6385(3) 0.6178(3) 0.21269(13) 0.0133(6) Uani 1 1 d . . . . .
C4 C 0.2857(3) 0.2656(3) 0.07761(14) 0.0167(7) Uani 1 1 d . . . . .
H4 H 0.273336 0.230029 0.045810 0.020 Uiso 1 1 calc R U . . .
C5 C 0.3939(3) 0.3050(3) 0.08144(14) 0.0160(6) Uani 1 1 d . . . . .
H5 H 0.456161 0.296568 0.052267 0.019 Uiso 1 1 calc R U . . .
C47 C 0.0411(3) 0.1570(3) 0.38838(14) 0.0178(7) Uani 1 1 d . . . . .
C18 C 1.0428(3) 0.5662(4) 0.11061(16) 0.0213(7) Uani 1 1 d . . . . .
H18 H 1.124457 0.578640 0.107521 0.026 Uiso 1 1 calc R U . . .
C36 C -0.1377(3) 0.6063(3) 0.35837(14) 0.0183(7) Uani 1 1 d . . . . .
H36 H -0.168146 0.571718 0.330276 0.022 Uiso 1 1 calc R U . . .
C51 C 0.3334(3) 0.0171(3) 0.27489(15) 0.0190(7) Uani 1 1 d . . . . .
H51 H 0.396981 -0.014312 0.249206 0.023 Uiso 1 1 calc R U . . .
C62 C 0.5719(3) 0.3774(3) 0.32707(14) 0.0185(7) Uani 1 1 d . . . . .
H62 H 0.634555 0.365334 0.349110 0.022 Uiso 1 1 calc R U . . .
C63 C 0.4841(3) 0.4733(3) 0.33805(13) 0.0149(6) Uani 1 1 d . . . . .
C16 C 0.8867(3) 0.4775(3) 0.07846(14) 0.0165(7) Uani 1 1 d . . . . .
H16 H 0.860954 0.431737 0.052696 0.020 Uiso 1 1 calc R U . . .
C20 C 0.8417(3) 0.5953(3) 0.15902(14) 0.0154(6) Uani 1 1 d . . . . .
C68 C 0.5616(3) 0.6096(3) 0.46255(14) 0.0172(7) Uani 1 1 d . . . . .
C19 C 0.9631(3) 0.6132(3) 0.15247(15) 0.0200(7) Uani 1 1 d . . . . .
H19 H 0.990910 0.659006 0.177610 0.024 Uiso 1 1 calc R U . . .
C25 C 0.5544(3) 0.6794(3) 0.25072(13) 0.0158(6) Uani 1 1 d . . . . .
H25 H 0.475329 0.658688 0.257334 0.019 Uiso 1 1 calc R U . . .
C59 C 0.7809(4) 0.1846(4) 0.30715(18) 0.0292(10) Uani 1 1 d . . . . .
H59 H 0.790439 0.224625 0.338205 0.035 Uiso 1 1 calc R U . . .
C10 C 0.6728(3) 0.3763(4) -0.03780(15) 0.0242(8) Uani 1 1 d . . . . .
H10 H 0.665882 0.420892 -0.070373 0.029 Uiso 1 1 calc R U . . .
C37 C -0.2057(3) 0.6980(4) 0.38667(15) 0.0229(8) Uani 1 1 d . . . . .
H37 H -0.283273 0.726680 0.377785 0.027 Uiso 1 1 calc R U . . .
C55 C -0.0064(3) 0.2503(4) 0.15500(16) 0.0227(8) Uani 1 1 d . . . . .
H55A H -0.076712 0.222233 0.143546 0.034 Uiso 1 1 calc R U . . .
H55B H -0.025389 0.333734 0.163741 0.034 Uiso 1 1 calc R U . . .
H55C H 0.016311 0.204084 0.186763 0.034 Uiso 1 1 calc R U . . .
C64 C 0.4864(3) 0.5511(3) 0.38402(13) 0.0163(7) Uani 1 1 d . . . . .
C22 C 0.7841(3) 0.7430(3) 0.23085(15) 0.0188(7) Uani 1 1 d . . . . .
H22 H 0.862308 0.765798 0.224331 0.023 Uiso 1 1 calc R U . . .
C21 C 0.7554(3) 0.6506(3) 0.20177(13) 0.0146(6) Uani 1 1 d . . . . .
C40 C 0.0215(4) 0.6145(3) 0.41307(15) 0.0207(7) Uani 1 1 d . . . . .
H40 H 0.099166 0.586062 0.421909 0.025 Uiso 1 1 calc R U . . .
C50 C 0.2747(4) -0.0590(3) 0.31202(16) 0.0215(7) Uani 1 1 d . . . . .
H50 H 0.299297 -0.141645 0.311716 0.026 Uiso 1 1 calc R U . . .
C17 C 1.0035(3) 0.5004(4) 0.07292(15) 0.0197(7) Uani 1 1 d . . . . .
H17 H 1.057657 0.471210 0.043175 0.024 Uiso 1 1 calc R U . . .
C24 C 0.5852(3) 0.7692(3) 0.27845(14) 0.0184(7) Uani 1 1 d . . . . .
H24 H 0.527752 0.809491 0.304301 0.022 Uiso 1 1 calc R U . . .
C49 C 0.1817(3) -0.0134(3) 0.34876(16) 0.0208(7) Uani 1 1 d . . . . .
H49 H 0.142525 -0.065658 0.373443 0.025 Uiso 1 1 calc R U . . .
C58 C 0.8647(4) 0.0900(4) 0.28238(17) 0.0245(8) Uani 1 1 d . . . . .
H58 H 0.936484 0.058480 0.296337 0.029 Uiso 1 1 calc R U . . .
C23 C 0.7006(3) 0.8012(3) 0.26865(15) 0.0192(7) Uani 1 1 d . . . . .
H23 H 0.721875 0.862887 0.287963 0.023 Uiso 1 1 calc R U . . .
C13 C 0.6959(3) 0.2447(3) 0.05761(15) 0.0210(7) Uani 1 1 d . . . . .
H13 H 0.704620 0.200817 0.090223 0.025 Uiso 1 1 calc R U . . .
C31 C 0.1138(3) 0.8100(3) 0.23775(14) 0.0176(7) Uani 1 1 d . . . . .
H31 H 0.066899 0.885048 0.240493 0.021 Uiso 1 1 calc R U . . .
C39 C -0.0493(4) 0.7061(4) 0.44110(17) 0.0277(9) Uani 1 1 d . . . . .
H39 H -0.020049 0.739849 0.469731 0.033 Uiso 1 1 calc R U . . .
C69 C 0.5648(3) 0.5278(4) 0.42265(14) 0.0190(7) Uani 1 1 d . . . . .
H69 H 0.619606 0.457484 0.421879 0.023 Uiso 1 1 calc R U . . .
C38 C -0.1617(4) 0.7481(4) 0.42761(16) 0.0272(9) Uani 1 1 d . . . . .
H38 H -0.208652 0.811354 0.446516 0.033 Uiso 1 1 calc R U . . .
C44 C -0.1615(4) 0.2481(4) 0.45888(16) 0.0244(8) Uani 1 1 d . . . . .
H44 H -0.229637 0.278075 0.482538 0.029 Uiso 1 1 calc R U . . .
C45 C -0.1219(4) 0.1271(4) 0.45916(17) 0.0285(9) Uani 1 1 d . . . . .
H45 H -0.163673 0.075032 0.482927 0.034 Uiso 1 1 calc R U . . .
C56 C 0.1735(4) 0.9862(3) 0.15872(16) 0.0243(8) Uani 1 1 d . . . . .
H56A H 0.207037 1.035456 0.129032 0.036 Uiso 1 1 calc R U . . .
H56B H 0.174671 1.023924 0.192742 0.036 Uiso 1 1 calc R U . . .
H56C H 0.090873 0.976996 0.154190 0.036 Uiso 1 1 calc R U . . .
C11 C 0.7099(4) 0.2551(4) -0.03909(16) 0.0286(9) Uani 1 1 d . . . . .
H11 H 0.727217 0.217086 -0.072412 0.034 Uiso 1 1 calc R U . . .
C12 C 0.7214(4) 0.1901(4) 0.00880(17) 0.0286(9) Uani 1 1 d . . . . .
H12 H 0.746889 0.107627 0.007927 0.034 Uiso 1 1 calc R U . . .
C46 C -0.0230(4) 0.0829(4) 0.42535(16) 0.0248(8) Uani 1 1 d . . . . .
H46 H 0.003254 0.000643 0.426736 0.030 Uiso 1 1 calc R U . . .
C57 C 0.8305(4) 0.0507(4) 0.23719(18) 0.0286(9) Uani 1 1 d . . . . .
H57 H 0.876436 -0.009559 0.216026 0.034 Uiso 1 1 calc R U . . .
C70 C 0.6517(4) 0.5826(4) 0.50097(16) 0.0248(8) Uani 1 1 d . . . . .
C67 C 0.4826(4) 0.7114(4) 0.46388(16) 0.0229(8) Uani 1 1 d . . . . .
H67 H 0.483403 0.766331 0.490864 0.027 Uiso 1 1 calc R U . . .
C71 C 0.7349(4) 0.6516(4) 0.57225(19) 0.0332(10) Uani 1 1 d . . . . .
H71A H 0.813940 0.636235 0.551336 0.050 Uiso 1 1 calc R U . . .
H71B H 0.721389 0.584537 0.597094 0.050 Uiso 1 1 calc R U . . .
H71C H 0.730920 0.723120 0.592623 0.050 Uiso 1 1 calc R U . . .
C66 C 0.4022(4) 0.7357(4) 0.42701(16) 0.0266(8) Uani 1 1 d . . . . .
H66 H 0.346593 0.805464 0.428510 0.032 Uiso 1 1 calc R U . . .
C02I C 0.5359(5) 0.9192(5) 0.6010(2) 0.0389(11) Uani 1 1 d . . . . .
H02A H 0.521624 0.835821 0.600175 0.047 Uiso 1 1 calc R U . . .
H02B H 0.577410 0.927638 0.632612 0.047 Uiso 1 1 calc R U . . .
C02J C 0.5465(5) 0.8668(5) 0.1338(2) 0.0468(13) Uani 1 1 d . . . . .
H02E H 0.478042 0.835066 0.155587 0.056 Uiso 1 1 calc R U . . .
H02F H 0.613284 0.859548 0.155908 0.056 Uiso 1 1 calc R U . . .
C02K C 0.0194(7) 0.1285(7) -0.0609(2) 0.0630(18) Uani 1 1 d . . . . .
H02C H -0.011254 0.201927 -0.079757 0.076 Uiso 1 1 calc R U . . .
H02D H -0.045091 0.077081 -0.055375 0.076 Uiso 1 1 calc R U . . .
O0AA O 0.5036(10) 0.9679(10) 0.0198(4) 0.029(2) Uiso 0.27 1 d . . P A -1
H0AA H 0.461152 0.980631 0.049839 0.044 Uiso 0.27 1 d R U P A -1
H0AB H 0.530012 0.894971 0.021489 0.044 Uiso 0.27 1 d R U P A -1

loop_
_atom_site_aniso_label
_atom_site_aniso_U_11
_atom_site_aniso_U_22
_atom_site_aniso_U_33
_atom_site_aniso_U_23
_atom_site_aniso_U_13
_atom_site_aniso_U_12
Ir1 0.00883(6) 0.01372(6) 0.00938(6) -0.00019(4) 0.00050(4) -0.00189(4)
S1 0.0296(5) 0.0324(6) 0.0333(6) -0.0074(5) -0.0050(4) 0.0006(5)
Cl00 0.0453(7) 0.0435(7) 0.0442(7) -0.0036(6) 0.0017(6) -0.0030(6)
Cl1 0.0512(8) 0.0510(8) 0.0529(8) 0.0091(7) 0.0096(7) 0.0076(7)
Cl2 0.0568(9) 0.0751(11) 0.0398(7) -0.0149(7) -0.0040(6) -0.0214(8)
Cl3 0.0482(8) 0.0720(10) 0.0448(8) -0.0120(7) -0.0024(6) -0.0045(7)
Cl4 0.0695(10) 0.0569(9) 0.0594(9) -0.0075(7) -0.0216(8) 0.0039(8)
Cl5 0.0560(9) 0.0384(7) 0.0796(11) 0.0149(7) -0.0052(8) -0.0093(7)
O3 0.0145(11) 0.0161(12) 0.0143(11) -0.0020(9) -0.0034(9) -0.0015(10)
O4 0.0147(11) 0.0187(12) 0.0119(11) -0.0015(9) -0.0019(9) -0.0001(10)
O5 0.0141(12) 0.0216(13) 0.0224(13) -0.0022(10) -0.0040(10) -0.0067(10)
N1 0.0110(12) 0.0141(13) 0.0114(12) 0.0003(10) -0.0005(10) -0.0021(11)
O6 0.0306(15) 0.0143(12) 0.0190(13) 0.0023(10) 0.0045(11) -0.0009(11)
N3 0.0118(13) 0.0145(13) 0.0131(13) -0.0008(10) 0.0002(10) -0.0040(11)
N2 0.0115(12) 0.0154(13) 0.0130(13) 0.0002(10) 0.0024(10) -0.0022(11)
C34 0.0110(14) 0.0125(15) 0.0125(14) -0.0002(11) -0.0007(11) -0.0014(12)
O2 0.0283(15) 0.0309(16) 0.0261(15) -0.0020(12) -0.0044(12) 0.0013(13)
N4 0.0113(12) 0.0182(14) 0.0115(12) -0.0019(10) 0.0009(10) -0.0048(11)
C1 0.0132(14) 0.0109(14) 0.0134(14) 0.0027(11) -0.0024(12) -0.0005(12)
C33 0.0124(14) 0.0149(15) 0.0115(14) 0.0013(12) -0.0006(11) -0.0016(12)
C28 0.0111(14) 0.0124(14) 0.0133(14) -0.0019(11) -0.0019(11) -0.0017(12)
C53 0.0130(14) 0.0147(15) 0.0136(14) 0.0003(12) -0.0035(12) -0.0045(13)
C42 0.0134(15) 0.0199(17) 0.0152(15) 0.0026(13) -0.0016(12) -0.0063(13)
C41 0.0111(14) 0.0182(16) 0.0132(14) -0.0008(12) -0.0011(11) -0.0050(13)
C48 0.0129(15) 0.0211(17) 0.0157(15) 0.0022(13) -0.0022(12) -0.0054(14)
O1 0.0357(17) 0.0339(17) 0.0252(15) -0.0079(13) -0.0117(13) 0.0014(14)
C65 0.0092(13) 0.0130(15) 0.0121(14) 0.0099(11) 0.0045(11) 0.0049(12)
C3 0.0125(15) 0.0147(15) 0.0197(16) 0.0026(12) -0.0067(12) -0.0021(13)
C52 0.0159(16) 0.0183(17) 0.0163(15) -0.0020(13) -0.0004(12) -0.0036(14)
C54 0.0111(14) 0.0146(15) 0.0113(14) 0.0006(11) -0.0017(11) -0.0038(12)
C2 0.0137(15) 0.0141(15) 0.0155(15) 0.0009(12) 0.0001(12) -0.0021(13)
C7 0.0119(14) 0.0167(16) 0.0121(14) -0.0014(12) -0.0002(11) -0.0016(13)
C14 0.0119(14) 0.0165(16) 0.0120(14) -0.0007(12) -0.0007(11) -0.0028(13)
C30 0.0235(18) 0.0153(16) 0.0137(15) 0.0004(12) -0.0024(13) -0.0055(14)
C9 0.0117(15) 0.0230(18) 0.0132(15) -0.0027(13) 0.0013(12) -0.0025(13)
C27 0.0110(14) 0.0158(15) 0.0124(14) 0.0022(12) -0.0001(11) -0.0023(12)
C35 0.0130(15) 0.0163(16) 0.0154(15) -0.0004(12) 0.0045(12) -0.0012(13)
C29 0.0146(15) 0.0176(16) 0.0130(14) -0.0010(12) 0.0013(12) -0.0037(13)
C32 0.0152(15) 0.0180(16) 0.0147(15) -0.0006(13) 0.0005(12) -0.0007(13)
C43 0.0184(17) 0.0236(18) 0.0182(17) -0.0004(14) 0.0035(13) -0.0043(15)
C15 0.0115(14) 0.0173(16) 0.0132(14) 0.0016(12) -0.0011(12) -0.0016(13)
C60 0.0150(15) 0.0177(16) 0.0174(16) -0.0031(13) 0.0019(12) -0.0016(13)
C61 0.0117(14) 0.0177(16) 0.0154(15) 0.0013(12) 0.0014(12) -0.0028(13)
C6 0.0119(14) 0.0152(15) 0.0129(14) -0.0013(12) 0.0005(11) -0.0015(12)
C8 0.0101(14) 0.0205(17) 0.0123(14) -0.0048(12) 0.0021(11) -0.0038(13)
C26 0.0135(15) 0.0135(15) 0.0131(14) 0.0015(12) -0.0021(12) -0.0031(12)
C4 0.0180(16) 0.0173(16) 0.0153(15) -0.0027(13) -0.0032(13) -0.0025(14)
C5 0.0155(15) 0.0168(16) 0.0160(15) -0.0014(12) -0.0008(12) -0.0039(13)
C47 0.0164(16) 0.0196(17) 0.0175(16) 0.0031(13) -0.0016(13) -0.0051(14)
C18 0.0111(15) 0.0260(19) 0.0260(19) 0.0028(15) 0.0008(13) -0.0040(14)
C36 0.0154(16) 0.0222(18) 0.0151(15) 0.0023(13) 0.0023(12) 0.0005(14)
C51 0.0182(16) 0.0173(17) 0.0213(17) -0.0018(13) -0.0021(13) -0.0014(14)
C62 0.0148(16) 0.0235(18) 0.0176(16) -0.0022(14) -0.0067(13) 0.0010(14)
C63 0.0158(15) 0.0182(16) 0.0102(14) 0.0011(12) 0.0007(12) -0.0031(13)
C16 0.0117(15) 0.0224(17) 0.0157(15) 0.0003(13) -0.0005(12) -0.0047(13)
C20 0.0137(15) 0.0176(16) 0.0148(15) 0.0013(12) -0.0013(12) -0.0021(13)
C68 0.0170(16) 0.0231(18) 0.0118(15) -0.0023(13) -0.0001(12) -0.0046(14)
C19 0.0141(16) 0.0223(18) 0.0240(18) -0.0024(14) -0.0002(13) -0.0053(14)
C25 0.0153(15) 0.0185(16) 0.0136(15) -0.0007(12) -0.0011(12) -0.0027(13)
C59 0.0194(18) 0.030(2) 0.029(2) 0.0057(17) 0.0072(16) 0.0181(17)
C10 0.0164(17) 0.044(2) 0.0118(15) 0.0020(15) -0.0008(13) -0.0030(17)
C37 0.0169(17) 0.0254(19) 0.0213(18) 0.0049(15) 0.0060(14) 0.0059(15)
C55 0.0152(16) 0.028(2) 0.0264(19) 0.0027(15) -0.0022(14) -0.0091(15)
C64 0.0180(16) 0.0185(17) 0.0121(14) -0.0031(12) 0.0015(12) -0.0037(14)
C22 0.0154(16) 0.0225(18) 0.0197(17) 0.0001(14) -0.0033(13) -0.0064(14)
C21 0.0140(15) 0.0179(16) 0.0124(14) 0.0012(12) -0.0031(12) -0.0033(13)
C40 0.0220(18) 0.0221(18) 0.0176(16) -0.0030(14) -0.0021(14) -0.0004(15)
C50 0.0212(18) 0.0162(17) 0.0275(19) 0.0020(14) -0.0049(15) -0.0037(15)
C17 0.0131(15) 0.0255(19) 0.0193(17) 0.0017(14) 0.0018(13) -0.0023(14)
C24 0.0208(17) 0.0173(16) 0.0170(16) -0.0026(13) -0.0001(13) -0.0038(14)
C49 0.0189(17) 0.0191(17) 0.0241(18) 0.0044(14) -0.0011(14) -0.0040(15)
C58 0.0169(17) 0.0241(19) 0.032(2) -0.0051(16) -0.0068(15) 0.0034(15)
C23 0.0222(18) 0.0174(17) 0.0199(17) -0.0012(13) -0.0046(14) -0.0079(15)
C13 0.0213(18) 0.0213(18) 0.0194(17) -0.0033(14) 0.0009(14) -0.0012(15)
C31 0.0224(17) 0.0130(15) 0.0163(16) -0.0011(12) -0.0007(13) 0.0008(14)
C39 0.033(2) 0.028(2) 0.0213(19) -0.0090(16) -0.0003(16) -0.0013(18)
C69 0.0190(17) 0.0243(18) 0.0132(15) -0.0044(13) 0.0017(13) -0.0033(15)
C38 0.031(2) 0.0218(19) 0.0232(19) -0.0032(15) 0.0084(16) 0.0056(17)
C44 0.0202(18) 0.028(2) 0.0230(18) 0.0027(15) 0.0059(15) -0.0059(16)
C45 0.026(2) 0.030(2) 0.027(2) 0.0074(17) 0.0087(16) -0.0096(18)
C56 0.032(2) 0.0137(17) 0.0257(19) 0.0020(14) -0.0025(16) -0.0004(16)
C11 0.027(2) 0.040(2) 0.0177(18) -0.0122(17) 0.0005(15) 0.0016(19)
C12 0.031(2) 0.027(2) 0.026(2) -0.0091(16) 0.0004(17) 0.0021(18)
C46 0.026(2) 0.0227(19) 0.0250(19) 0.0054(15) 0.0012(15) -0.0070(16)
C57 0.029(2) 0.023(2) 0.034(2) -0.0040(17) 0.0009(17) -0.0069(17)
C70 0.0249(19) 0.028(2) 0.0221(18) -0.0024(15) -0.0017(15) -0.0055(17)
C67 0.0218(18) 0.0245(19) 0.0212(18) -0.0001(15) 0.0016(14) -0.0029(16)
C71 0.035(2) 0.037(3) 0.030(2) -0.0040(19) -0.0142(19) -0.003(2)
C66 0.028(2) 0.026(2) 0.0239(19) -0.0019(16) -0.0004(16) 0.0006(17)
C02I 0.045(3) 0.041(3) 0.030(2) -0.003(2) -0.004(2) -0.004(2)
C02J 0.044(3) 0.040(3) 0.056(3) 0.014(3) -0.011(3) -0.005(2)
C02K 0.080(5) 0.067(4) 0.041(3) -0.007(3) -0.016(3) 0.010(4)

loop_
_atom_type_symbol
_atom_type_description
_atom_type_scat_dispersion_real
_atom_type_scat_dispersion_imag
_atom_type_scat_source
C C 0.0033 0.0016 'International Tables Vol C Tables 4.2.6.8 and 6.1.1.4'
H H 0.0000 0.0000 'International Tables Vol C Tables 4.2.6.8 and 6.1.1.4'
Cl Cl 0.1484 0.1585 'International Tables Vol C Tables 4.2.6.8 and 6.1.1.4'
Ir Ir -1.4442 7.9887 'International Tables Vol C Tables 4.2.6.8 and 6.1.1.4'
N N 0.0061 0.0033 'International Tables Vol C Tables 4.2.6.8 and 6.1.1.4'
O O 0.0106 0.0060 'International Tables Vol C Tables 4.2.6.8 and 6.1.1.4'
S S 0.1246 0.1234 'International Tables Vol C Tables 4.2.6.8 and 6.1.1.4'

loop_
_geom_angle_atom_site_label_1
_geom_angle_atom_site_label_2
_geom_angle_atom_site_label_3
_geom_angle
_geom_angle_site_symmetry_1
_geom_angle_site_symmetry_3
_geom_angle_publ_flag
O4 Ir1 O3 84.55(9) . . ?
N1 Ir1 O3 103.62(10) . . ?
N1 Ir1 O4 81.11(10) . . ?
N1 Ir1 N3 174.48(11) . . ?
N3 Ir1 O3 80.10(10) . . ?
N3 Ir1 O4 103.45(10) . . ?
C1 Ir1 O3 95.14(11) . . ?
C1 Ir1 O4 176.48(12) . . ?
C1 Ir1 N1 95.57(12) . . ?
C1 Ir1 N3 79.93(12) . . ?
C28 Ir1 O3 169.60(11) . . ?
C28 Ir1 O4 86.45(12) . . ?
C28 Ir1 N1 80.06(12) . . ?
C28 Ir1 N3 96.99(12) . . ?
C28 Ir1 C1 94.15(13) . . ?
C60 S1 C57 91.7(2) . . ?
C61 O3 Ir1 125.0(2) . . ?
C63 O4 Ir1 129.2(2) . . ?
C3 O5 C55 117.6(3) . . ?
C34 N1 Ir1 111.9(2) . . ?
C34 N1 C54 106.7(3) . . ?
C54 N1 Ir1 140.7(2) . . ?
C30 O6 C56 118.7(3) . . ?
C7 N3 Ir1 111.5(2) . . ?
C7 N3 C27 106.7(3) . . ?
C27 N3 Ir1 139.8(2) . . ?
C34 N2 C41 106.9(3) . . ?
C34 N2 C35 122.9(3) . . ?
C41 N2 C35 129.2(3) . . ?
N1 C34 N2 110.7(3) . . ?
N1 C34 C33 117.6(3) . . ?
N2 C34 C33 131.3(3) . . ?
C7 N4 C14 107.6(3) . . ?
C7 N4 C8 123.7(3) . . ?
C14 N4 C8 128.6(3) . . ?
C2 C1 Ir1 125.9(2) . . ?
C2 C1 C6 118.2(3) . . ?
C6 C1 Ir1 115.8(2) . . ?
C28 C33 C34 111.1(3) . . ?
C32 C33 C34 128.1(3) . . ?
C32 C33 C28 120.7(3) . . ?
C33 C28 Ir1 114.5(2) . . ?
C29 C28 Ir1 126.9(3) . . ?
C29 C28 C33 118.0(3) . . ?
C48 C53 C54 117.2(3) . . ?
C52 C53 C48 120.2(3) . . ?
C52 C53 C54 122.7(3) . . ?
C43 C42 C41 123.8(3) . . ?
C43 C42 C47 120.0(3) . . ?
C47 C42 C41 116.2(3) . . ?
N2 C41 C42 130.6(3) . . ?
C54 C41 N2 106.6(3) . . ?
C54 C41 C42 122.8(3) . . ?
C53 C48 C47 120.6(3) . . ?
C49 C48 C53 117.4(3) . . ?
C49 C48 C47 122.0(3) . . ?
C70 O1 C71 115.1(4) . . ?
C64 C65 H65 117.0 . . ?
C66 C65 H65 117.0 . . ?
C66 C65 C64 126.1(4) . . ?
O5 C3 C2 123.7(3) . . ?
O5 C3 C4 115.5(3) . . ?
C2 C3 C4 120.8(3) . . ?
C53 C52 H52 119.7 . . ?
C51 C52 C53 120.5(3) . . ?
C51 C52 H52 119.7 . . ?
N1 C54 C53 129.1(3) . . ?
C41 C54 N1 108.9(3) . . ?
C41 C54 C53 121.9(3) . . ?
C1 C2 H2 119.7 . . ?
C3 C2 C1 120.6(3) . . ?
C3 C2 H2 119.7 . . ?
N3 C7 N4 110.4(3) . . ?
N3 C7 C6 118.3(3) . . ?
N4 C7 C6 131.2(3) . . ?
N4 C14 C15 130.3(3) . . ?
C27 C14 N4 105.9(3) . . ?
C27 C14 C15 123.7(3) . . ?
O6 C30 C29 114.7(3) . . ?
O6 C30 C31 124.2(3) . . ?
C29 C30 C31 121.1(3) . . ?
C8 C9 H9 120.5 . . ?
C10 C9 H9 120.5 . . ?
C10 C9 C8 119.0(4) . . ?
N3 C27 C26 129.6(3) . . ?
C14 C27 N3 109.2(3) . . ?
C14 C27 C26 120.7(3) . . ?
C36 C35 N2 120.0(3) . . ?
C36 C35 C40 121.8(3) . . ?
C40 C35 N2 118.1(3) . . ?
C28 C29 C30 121.0(3) . . ?
C28 C29 H29 119.5 . . ?
C30 C29 H29 119.5 . . ?
C33 C32 H32 120.0 . . ?
C31 C32 C33 120.0(3) . . ?
C31 C32 H32 120.0 . . ?
C42 C43 H43 119.7 . . ?
C44 C43 C42 120.7(4) . . ?
C44 C43 H43 119.7 . . ?
C16 C15 C14 124.8(3) . . ?
C16 C15 C20 119.3(3) . . ?
C20 C15 C14 115.9(3) . . ?
C61 C60 S1 118.2(3) . . ?
C59 C60 S1 113.5(3) . . ?
C59 C60 C61 128.2(3) . . ?
O3 C61 C60 115.1(3) . . ?
O3 C61 C62 126.7(3) . . ?
C62 C61 C60 118.2(3) . . ?
C1 C6 C7 111.3(3) . . ?
C5 C6 C1 120.5(3) . . ?
C5 C6 C7 128.0(3) . . ?
C9 C8 N4 119.0(3) . . ?
C13 C8 N4 119.0(3) . . ?
C13 C8 C9 121.8(3) . . ?
C25 C26 C27 123.1(3) . . ?
C25 C26 C21 119.7(3) . . ?
C21 C26 C27 117.0(3) . . ?
C3 C4 H4 120.1 . . ?
C5 C4 C3 119.9(3) . . ?
C5 C4 H4 120.1 . . ?
C6 C5 H5 120.0 . . ?
C4 C5 C6 120.0(3) . . ?
C4 C5 H5 120.0 . . ?
C42 C47 C48 121.2(3) . . ?
C46 C47 C42 117.2(3) . . ?
C46 C47 C48 121.6(3) . . ?
C19 C18 H18 120.0 . . ?
C19 C18 C17 120.0(3) . . ?
C17 C18 H18 120.0 . . ?
C35 C36 H36 120.6 . . ?
C35 C36 C37 118.7(4) . . ?
C37 C36 H36 120.6 . . ?
C52 C51 H51 120.0 . . ?
C52 C51 C50 120.1(3) . . ?
C50 C51 H51 120.0 . . ?
C61 C62 H62 117.2 . . ?
C63 C62 C61 125.6(3) . . ?
C63 C62 H62 117.2 . . ?
O4 C63 C62 125.4(3) . . ?
O4 C63 C64 113.3(3) . . ?
C62 C63 C64 121.2(3) . . ?
C15 C16 H16 119.7 . . ?
C17 C16 C15 120.6(3) . . ?
C17 C16 H16 119.7 . . ?
C15 C20 C21 120.3(3) . . ?
C19 C20 C15 117.7(3) . . ?
C19 C20 C21 121.9(3) . . ?
C69 C68 C70 116.5(3) . . ?
C67 C68 C69 120.8(4) . . ?
C67 C68 C70 122.7(3) . . ?
C18 C19 C20 121.9(4) . . ?
C18 C19 H19 119.1 . . ?
C20 C19 H19 119.1 . . ?
C26 C25 H25 119.6 . . ?
C24 C25 C26 120.8(3) . . ?
C24 C25 H25 119.6 . . ?
C60 C59 H59 125.7 . . ?
C60 C59 C58 108.6(4) . . ?
C58 C59 H59 125.7 . . ?
C9 C10 H10 119.9 . . ?
C9 C10 C11 120.3(4) . . ?
C11 C10 H10 119.9 . . ?
C36 C37 H37 119.7 . . ?
C38 C37 C36 120.7(4) . . ?
C38 C37 H37 119.7 . . ?
O5 C55 H55A 109.5 . . ?
O5 C55 H55B 109.5 . . ?
O5 C55 H55C 109.5 . . ?
H55A C55 H55B 109.5 . . ?
H55A C55 H55C 109.5 . . ?
H55B C55 H55C 109.5 . . ?
C65 C64 C63 120.5(3) . . ?
C69 C64 C65 115.2(3) . . ?
C69 C64 C63 124.3(3) . . ?
C21 C22 H22 119.4 . . ?
C23 C22 H22 119.4 . . ?
C23 C22 C21 121.3(3) . . ?
C26 C21 C20 120.9(3) . . ?
C22 C21 C26 118.1(3) . . ?
C22 C21 C20 120.9(3) . . ?
C35 C40 H40 120.9 . . ?
C35 C40 C39 118.2(4) . . ?
C39 C40 H40 120.9 . . ?
C51 C50 H50 120.1 . . ?
C49 C50 C51 119.8(4) . . ?
C49 C50 H50 120.1 . . ?
C18 C17 H17 119.8 . . ?
C16 C17 C18 120.4(3) . . ?
C16 C17 H17 119.8 . . ?
C25 C24 H24 120.0 . . ?
C25 C24 C23 120.1(3) . . ?
C23 C24 H24 120.0 . . ?
C48 C49 H49 119.0 . . ?
C50 C49 C48 122.0(3) . . ?
C50 C49 H49 119.0 . . ?
C59 C58 H58 123.3 . . ?
C57 C58 C59 113.5(4) . . ?
C57 C58 H58 123.3 . . ?
C22 C23 C24 120.0(3) . . ?
C22 C23 H23 120.0 . . ?
C24 C23 H23 120.0 . . ?
C8 C13 H13 120.7 . . ?
C12 C13 C8 118.6(4) . . ?
C12 C13 H13 120.7 . . ?
C30 C31 H31 120.4 . . ?
C32 C31 C30 119.2(3) . . ?
C32 C31 H31 120.4 . . ?
C40 C39 H39 119.7 . . ?
C38 C39 C40 120.6(4) . . ?
C38 C39 H39 119.7 . . ?
C68 C69 H69 120.5 . . ?
C64 C69 C68 119.0(4) . . ?
C64 C69 H69 120.5 . . ?
C37 C38 C39 120.0(4) . . ?
C37 C38 H38 120.0 . . ?
C39 C38 H38 120.0 . . ?
C43 C44 H44 120.1 . . ?
C43 C44 C45 119.8(4) . . ?
C45 C44 H44 120.1 . . ?
C44 C45 H45 119.7 . . ?
C46 C45 C44 120.6(4) . . ?
C46 C45 H45 119.7 . . ?
O6 C56 H56A 109.5 . . ?
O6 C56 H56B 109.5 . . ?
O6 C56 H56C 109.5 . . ?
H56A C56 H56B 109.5 . . ?
H56A C56 H56C 109.5 . . ?
H56B C56 H56C 109.5 . . ?
C10 C11 H11 120.1 . . ?
C10 C11 C12 119.7(4) . . ?
C12 C11 H11 120.1 . . ?
C13 C12 C11 120.5(4) . . ?
C13 C12 H12 119.7 . . ?
C11 C12 H12 119.7 . . ?
C47 C46 H46 119.1 . . ?
C45 C46 C47 121.8(4) . . ?
C45 C46 H46 119.1 . . ?
S1 C57 H57 123.6 . . ?
C58 C57 S1 112.8(3) . . ?
C58 C57 H57 123.6 . . ?
O2 C70 O1 122.9(4) . . ?
O2 C70 C68 124.9(4) . . ?
O1 C70 C68 112.2(4) . . ?
C68 C67 H67 119.2 . . ?
C68 C67 C66 121.6(4) . . ?
C66 C67 H67 119.2 . . ?
O1 C71 H71A 109.5 . . ?
O1 C71 H71B 109.5 . . ?
O1 C71 H71C 109.5 . . ?
H71A C71 H71B 109.5 . . ?
H71A C71 H71C 109.5 . . ?
H71B C71 H71C 109.5 . . ?
C65 C66 C67 117.3(4) . . ?
C65 C66 H66 121.4 . . ?
C67 C66 H66 121.4 . . ?
Cl00 C02I H02A 109.3 . . ?
Cl00 C02I H02B 109.3 . . ?
Cl1 C02I Cl00 111.5(3) . . ?
Cl1 C02I H02A 109.3 . . ?
Cl1 C02I H02B 109.3 . . ?
H02A C02I H02B 108.0 . . ?
Cl4 C02J H02E 108.8 . . ?
Cl4 C02J H02F 108.8 . . ?
Cl5 C02J Cl4 113.8(3) . . ?
Cl5 C02J H02E 108.8 . . ?
Cl5 C02J H02F 108.8 . . ?
H02E C02J H02F 107.7 . . ?
Cl2 C02K Cl3 113.2(4) . . ?
Cl2 C02K H02C 108.9 . . ?
Cl2 C02K H02D 108.9 . . ?
Cl3 C02K H02C 108.9 . . ?
Cl3 C02K H02D 108.9 . . ?
H02C C02K H02D 107.8 . . ?
H0AA O0AA H0AB 104.5 . . ?

loop_
_geom_bond_atom_site_label_1
_geom_bond_atom_site_label_2
_geom_bond_distance
_geom_bond_site_symmetry_2
_geom_bond_publ_flag
Ir1 O3 2.173(2) . ?
Ir1 O4 2.138(2) . ?
Ir1 N1 2.053(3) . ?
Ir1 N3 2.073(3) . ?
Ir1 C1 1.993(3) . ?
Ir1 C28 1.979(3) . ?
S1 C60 1.698(4) . ?
S1 C57 1.725(5) . ?
Cl00 C02I 1.769(5) . ?
Cl1 C02I 1.752(6) . ?
Cl2 C02K 1.750(6) . ?
Cl3 C02K 1.757(7) . ?
Cl4 C02J 1.768(6) . ?
Cl5 C02J 1.756(6) . ?
O3 C61 1.276(4) . ?
O4 C63 1.268(4) . ?
O5 C3 1.368(4) . ?
O5 C55 1.426(4) . ?
N1 C34 1.341(4) . ?
N1 C54 1.388(4) . ?
O6 C30 1.372(4) . ?
O6 C56 1.420(5) . ?
N3 C7 1.348(4) . ?
N3 C27 1.387(4) . ?
N2 C34 1.369(4) . ?
N2 C41 1.398(5) . ?
N2 C35 1.444(4) . ?
C34 C33 1.452(5) . ?
O2 C70 1.211(5) . ?
N4 C7 1.362(4) . ?
N4 C14 1.403(4) . ?
N4 C8 1.432(4) . ?
C1 C2 1.400(5) . ?
C1 C6 1.418(4) . ?
C33 C28 1.432(4) . ?
C33 C32 1.400(5) . ?
C28 C29 1.386(5) . ?
C53 C48 1.422(5) . ?
C53 C52 1.411(5) . ?
C53 C54 1.438(5) . ?
C42 C41 1.439(5) . ?
C42 C43 1.414(5) . ?
C42 C47 1.427(5) . ?
C41 C54 1.381(5) . ?
C48 C47 1.460(5) . ?
C48 C49 1.413(5) . ?
O1 C70 1.343(5) . ?
O1 C71 1.439(5) . ?
C65 H65 0.9500 . ?
C65 C64 1.447(5) . ?
C65 C66 1.294(5) . ?
C3 C2 1.388(5) . ?
C3 C4 1.395(5) . ?
C52 H52 0.9500 . ?
C52 C51 1.376(5) . ?
C2 H2 0.9500 . ?
C7 C6 1.449(5) . ?
C14 C27 1.382(4) . ?
C14 C15 1.429(5) . ?
C30 C29 1.393(5) . ?
C30 C31 1.396(5) . ?
C9 H9 0.9500 . ?
C9 C8 1.390(5) . ?
C9 C10 1.384(5) . ?
C27 C26 1.434(5) . ?
C35 C36 1.385(5) . ?
C35 C40 1.391(5) . ?
C29 H29 0.9500 . ?
C32 H32 0.9500 . ?
C32 C31 1.393(5) . ?
C43 H43 0.9500 . ?
C43 C44 1.384(5) . ?
C15 C16 1.421(5) . ?
C15 C20 1.421(5) . ?
C60 C61 1.473(5) . ?
C60 C59 1.434(6) . ?
C61 C62 1.411(5) . ?
C6 C5 1.405(5) . ?
C8 C13 1.388(5) . ?
C26 C25 1.407(5) . ?
C26 C21 1.416(5) . ?
C4 H4 0.9500 . ?
C4 C5 1.380(5) . ?
C5 H5 0.9500 . ?
C47 C46 1.421(5) . ?
C18 H18 0.9500 . ?
C18 C19 1.379(5) . ?
C18 C17 1.391(6) . ?
C36 H36 0.9500 . ?
C36 C37 1.387(5) . ?
C51 H51 0.9500 . ?
C51 C50 1.409(5) . ?
C62 H62 0.9500 . ?
C62 C63 1.396(5) . ?
C63 C64 1.499(5) . ?
C16 H16 0.9500 . ?
C16 C17 1.374(5) . ?
C20 C19 1.409(5) . ?
C20 C21 1.466(5) . ?
C68 C69 1.400(5) . ?
C68 C70 1.491(5) . ?
C68 C67 1.373(5) . ?
C19 H19 0.9500 . ?
C25 H25 0.9500 . ?
C25 C24 1.376(5) . ?
C59 H59 0.9500 . ?
C59 C58 1.454(5) . ?
C10 H10 0.9500 . ?
C10 C11 1.396(6) . ?
C37 H37 0.9500 . ?
C37 C38 1.381(6) . ?
C55 H55A 0.9800 . ?
C55 H55B 0.9800 . ?
C55 H55C 0.9800 . ?
C64 C69 1.395(5) . ?
C22 H22 0.9500 . ?
C22 C21 1.410(5) . ?
C22 C23 1.382(5) . ?
C40 H40 0.9500 . ?
C40 C39 1.396(5) . ?
C50 H50 0.9500 . ?
C50 C49 1.377(5) . ?
C17 H17 0.9500 . ?
C24 H24 0.9500 . ?
C24 C23 1.396(5) . ?
C49 H49 0.9500 . ?
C58 H58 0.9500 . ?
C58 C57 1.363(6) . ?
C23 H23 0.9500 . ?
C13 H13 0.9500 . ?
C13 C12 1.386(5) . ?
C31 H31 0.9500 . ?
C39 H39 0.9500 . ?
C39 C38 1.383(6) . ?
C69 H69 0.9500 . ?
C38 H38 0.9500 . ?
C44 H44 0.9500 . ?
C44 C45 1.398(6) . ?
C45 H45 0.9500 . ?
C45 C46 1.374(6) . ?
C56 H56A 0.9800 . ?
C56 H56B 0.9800 . ?
C56 H56C 0.9800 . ?
C11 H11 0.9500 . ?
C11 C12 1.396(6) . ?
C12 H12 0.9500 . ?
C46 H46 0.9500 . ?
C57 H57 0.9500 . ?
C67 H67 0.9500 . ?
C67 C66 1.379(6) . ?
C71 H71A 0.9800 . ?
C71 H71B 0.9800 . ?
C71 H71C 0.9800 . ?
C66 H66 0.9500 . ?
C02I H02A 0.9900 . ?
C02I H02B 0.9900 . ?
C02J H02E 0.9900 . ?
C02J H02F 0.9900 . ?
C02K H02C 0.9900 . ?
C02K H02D 0.9900 . ?
O0AA H0AA 0.8494 . ?
O0AA H0AB 0.8498 . ?

loop_
_geom_torsion_atom_site_label_1
_geom_torsion_atom_site_label_2
_geom_torsion_atom_site_label_3
_geom_torsion_atom_site_label_4
_geom_torsion
_geom_torsion_site_symmetry_1
_geom_torsion_site_symmetry_2
_geom_torsion_site_symmetry_3
_geom_torsion_site_symmetry_4
_geom_torsion_publ_flag
Ir1 O3 C61 C60 -158.4(2) . . . . ?
Ir1 O3 C61 C62 20.9(5) . . . . ?
Ir1 O4 C63 C62 -2.8(5) . . . . ?
Ir1 O4 C63 C64 174.5(2) . . . . ?
Ir1 N1 C34 N2 -169.0(2) . . . . ?
Ir1 N1 C34 C33 16.4(4) . . . . ?
Ir1 N1 C54 C53 -15.3(6) . . . . ?
Ir1 N1 C54 C41 165.7(3) . . . . ?
Ir1 N3 C7 N4 -165.4(2) . . . . ?
Ir1 N3 C7 C6 16.6(4) . . . . ?
Ir1 N3 C27 C14 158.9(3) . . . . ?
Ir1 N3 C27 C26 -28.4(6) . . . . ?
Ir1 C1 C2 C3 -177.9(3) . . . . ?
Ir1 C1 C6 C7 -7.8(4) . . . . ?
Ir1 C1 C6 C5 177.2(3) . . . . ?
Ir1 C28 C29 C30 -168.0(3) . . . . ?
S1 C60 C61 O3 7.3(4) . . . . ?
S1 C60 C61 C62 -172.1(3) . . . . ?
S1 C60 C59 C58 -1.6(4) . . . . ?
O3 C61 C62 C63 -5.2(6) . . . . ?
O4 C63 C64 C65 -6.5(5) . . . . ?
O4 C63 C64 C69 174.7(3) . . . . ?
O5 C3 C2 C1 -179.7(3) . . . . ?
O5 C3 C4 C5 179.6(3) . . . . ?
N1 C34 C33 C28 -1.4(4) . . . . ?
N1 C34 C33 C32 174.3(3) . . . . ?
O6 C30 C29 C28 177.9(3) . . . . ?
O6 C30 C31 C32 -178.8(4) . . . . ?
N3 C7 C6 C1 -6.4(5) . . . . ?
N3 C7 C6 C5 168.1(3) . . . . ?
N3 C27 C26 C25 -8.0(6) . . . . ?
N3 C27 C26 C21 178.2(3) . . . . ?
N2 C34 C33 C28 -174.7(3) . . . . ?
N2 C34 C33 C32 1.1(6) . . . . ?
N2 C41 C54 N1 1.7(4) . . . . ?
N2 C41 C54 C53 -177.4(3) . . . . ?
N2 C35 C36 C37 -176.2(3) . . . . ?
N2 C35 C40 C39 176.8(3) . . . . ?
C34 N1 C54 C53 175.9(3) . . . . ?
C34 N1 C54 C41 -3.1(4) . . . . ?
C34 N2 C41 C42 -179.9(4) . . . . ?
C34 N2 C41 C54 0.4(4) . . . . ?
C34 N2 C35 C36 97.9(4) . . . . ?
C34 N2 C35 C40 -79.0(4) . . . . ?
C34 C33 C28 Ir1 -15.2(4) . . . . ?
C34 C33 C28 C29 173.4(3) . . . . ?
C34 C33 C32 C31 -173.6(4) . . . . ?
N4 C7 C6 C1 176.1(4) . . . . ?
N4 C7 C6 C5 -9.4(6) . . . . ?
N4 C14 C27 N3 2.1(4) . . . . ?
N4 C14 C27 C26 -171.3(3) . . . . ?
N4 C14 C15 C16 -1.5(6) . . . . ?
N4 C14 C15 C20 -178.3(3) . . . . ?
N4 C8 C13 C12 175.2(3) . . . . ?
C1 C6 C5 C4 1.0(5) . . . . ?
C33 C28 C29 C30 2.2(5) . . . . ?
C33 C32 C31 C30 -0.2(6) . . . . ?
C28 C33 C32 C31 1.7(5) . . . . ?
C53 C48 C47 C42 0.9(5) . . . . ?
C53 C48 C47 C46 179.1(4) . . . . ?
C53 C48 C49 C50 -0.8(6) . . . . ?
C53 C52 C51 C50 0.0(6) . . . . ?
C42 C41 C54 N1 -178.0(3) . . . . ?
C42 C41 C54 C53 2.9(5) . . . . ?
C42 C43 C44 C45 0.4(6) . . . . ?
C42 C47 C46 C45 1.2(6) . . . . ?
C41 N2 C34 N1 -2.4(4) . . . . ?
C41 N2 C34 C33 171.2(3) . . . . ?
C41 N2 C35 C36 -95.1(4) . . . . ?
C41 N2 C35 C40 88.0(5) . . . . ?
C41 C42 C43 C44 179.6(4) . . . . ?
C41 C42 C47 C48 -2.0(5) . . . . ?
C41 C42 C47 C46 179.6(3) . . . . ?
C48 C53 C52 C51 -1.1(5) . . . . ?
C48 C53 C54 N1 177.2(3) . . . . ?
C48 C53 C54 C41 -4.0(5) . . . . ?
C48 C47 C46 C45 -177.2(4) . . . . ?
C65 C64 C69 C68 -1.3(5) . . . . ?
C3 C4 C5 C6 0.0(5) . . . . ?
C52 C53 C48 C47 -176.8(3) . . . . ?
C52 C53 C48 C49 1.5(5) . . . . ?
C52 C53 C54 N1 -4.0(6) . . . . ?
C52 C53 C54 C41 174.9(3) . . . . ?
C52 C51 C50 C49 0.8(6) . . . . ?
C54 N1 C34 N2 3.4(4) . . . . ?
C54 N1 C34 C33 -171.2(3) . . . . ?
C54 C53 C48 C47 2.1(5) . . . . ?
C54 C53 C48 C49 -179.6(3) . . . . ?
C54 C53 C52 C51 -179.9(3) . . . . ?
C2 C1 C6 C7 173.9(3) . . . . ?
C2 C1 C6 C5 -1.1(5) . . . . ?
C2 C3 C4 C5 -0.8(5) . . . . ?
C7 N3 C27 C14 -2.4(4) . . . . ?
C7 N3 C27 C26 170.2(3) . . . . ?
C7 N4 C14 C27 -1.0(4) . . . . ?
C7 N4 C14 C15 176.0(4) . . . . ?
C7 N4 C8 C9 97.7(4) . . . . ?
C7 N4 C8 C13 -79.0(4) . . . . ?
C7 C6 C5 C4 -173.0(4) . . . . ?
C14 N4 C7 N3 -0.5(4) . . . . ?
C14 N4 C7 C6 177.2(4) . . . . ?
C14 N4 C8 C9 -79.3(5) . . . . ?
C14 N4 C8 C13 104.0(4) . . . . ?
C14 C27 C26 C25 164.0(3) . . . . ?
C14 C27 C26 C21 -9.9(5) . . . . ?
C14 C15 C16 C17 -173.1(3) . . . . ?
C14 C15 C20 C19 171.6(3) . . . . ?
C14 C15 C20 C21 -8.6(5) . . . . ?
C9 C8 C13 C12 -1.4(6) . . . . ?
C9 C10 C11 C12 -0.7(6) . . . . ?
C27 N3 C7 N4 1.8(4) . . . . ?
C27 N3 C7 C6 -176.2(3) . . . . ?
C27 C14 C15 C16 175.0(3) . . . . ?
C27 C14 C15 C20 -1.8(5) . . . . ?
C27 C26 C25 C24 -175.4(3) . . . . ?
C27 C26 C21 C20 -0.4(5) . . . . ?
C27 C26 C21 C22 175.7(3) . . . . ?
C35 N2 C34 N1 167.0(3) . . . . ?
C35 N2 C34 C33 -19.3(6) . . . . ?
C35 N2 C41 C42 11.5(6) . . . . ?
C35 N2 C41 C54 -168.2(3) . . . . ?
C35 C36 C37 C38 -0.2(6) . . . . ?
C35 C40 C39 C38 -0.8(6) . . . . ?
C29 C30 C31 C32 -0.4(6) . . . . ?
C32 C33 C28 Ir1 168.7(3) . . . . ?
C32 C33 C28 C29 -2.7(5) . . . . ?
C43 C42 C41 N2 0.6(6) . . . . ?
C43 C42 C41 C54 -179.8(3) . . . . ?
C43 C42 C47 C48 178.0(3) . . . . ?
C43 C42 C47 C46 -0.4(5) . . . . ?
C43 C44 C45 C46 0.4(7) . . . . ?
C15 C14 C27 N3 -175.1(3) . . . . ?
C15 C14 C27 C26 11.4(5) . . . . ?
C15 C16 C17 C18 0.7(6) . . . . ?
C15 C20 C19 C18 3.2(6) . . . . ?
C15 C20 C21 C26 9.8(5) . . . . ?
C15 C20 C21 C22 -166.2(3) . . . . ?
C60 S1 C57 C58 0.4(4) . . . . ?
C60 C61 C62 C63 174.1(3) . . . . ?
C60 C59 C58 C57 1.9(5) . . . . ?
C61 C60 C59 C58 -178.9(4) . . . . ?
C61 C62 C63 O4 -5.2(6) . . . . ?
C61 C62 C63 C64 177.7(3) . . . . ?
C6 C1 C2 C3 0.2(5) . . . . ?
C8 N4 C7 N3 -178.0(3) . . . . ?
C8 N4 C7 C6 -0.4(6) . . . . ?
C8 N4 C14 C27 176.4(3) . . . . ?
C8 N4 C14 C15 -6.6(6) . . . . ?
C8 C9 C10 C11 0.2(6) . . . . ?
C8 C13 C12 C11 0.8(6) . . . . ?
C26 C25 C24 C23 0.7(5) . . . . ?
C4 C3 C2 C1 0.7(5) . . . . ?
C47 C42 C41 N2 -179.4(3) . . . . ?
C47 C42 C41 C54 0.2(5) . . . . ?
C47 C42 C43 C44 -0.4(6) . . . . ?
C47 C48 C49 C50 177.5(4) . . . . ?
C36 C35 C40 C39 0.0(6) . . . . ?
C36 C37 C38 C39 -0.6(6) . . . . ?
C51 C50 C49 C48 -0.4(6) . . . . ?
C62 C63 C64 C65 170.9(3) . . . . ?
C62 C63 C64 C69 -7.8(5) . . . . ?
C63 C64 C69 C68 177.5(3) . . . . ?
C16 C15 C20 C19 -5.4(5) . . . . ?
C16 C15 C20 C21 174.4(3) . . . . ?
C20 C15 C16 C17 3.6(5) . . . . ?
C68 C67 C66 C65 -1.3(6) . . . . ?
C19 C18 C17 C16 -3.0(6) . . . . ?
C19 C20 C21 C26 -170.4(3) . . . . ?
C19 C20 C21 C22 13.6(5) . . . . ?
C25 C26 C21 C20 -174.5(3) . . . . ?
C25 C26 C21 C22 1.6(5) . . . . ?
C25 C24 C23 C22 0.3(6) . . . . ?
C59 C60 C61 O3 -175.6(4) . . . . ?
C59 C60 C61 C62 5.1(6) . . . . ?
C59 C58 C57 S1 -1.4(5) . . . . ?
C10 C9 C8 N4 -175.7(3) . . . . ?
C10 C9 C8 C13 0.9(5) . . . . ?
C10 C11 C12 C13 0.2(7) . . . . ?
C55 O5 C3 C2 1.8(5) . . . . ?
C55 O5 C3 C4 -178.6(3) . . . . ?
C64 C65 C66 C67 -0.2(6) . . . . ?
C21 C26 C25 C24 -1.7(5) . . . . ?
C21 C20 C19 C18 -176.6(4) . . . . ?
C21 C22 C23 C24 -0.4(6) . . . . ?
C40 C35 C36 C37 0.5(5) . . . . ?
C40 C39 C38 C37 1.1(7) . . . . ?
C17 C18 C19 C20 1.0(6) . . . . ?
C49 C48 C47 C42 -177.3(4) . . . . ?
C49 C48 C47 C46 0.9(6) . . . . ?
C23 C22 C21 C26 -0.6(5) . . . . ?
C23 C22 C21 C20 175.5(3) . . . . ?
C31 C30 C29 C28 -0.6(6) . . . . ?
C69 C68 C70 O2 -0.8(6) . . . . ?
C69 C68 C70 O1 177.9(3) . . . . ?
C69 C68 C67 C66 1.5(6) . . . . ?
C44 C45 C46 C47 -1.2(7) . . . . ?
C56 O6 C30 C29 177.1(3) . . . . ?
C56 O6 C30 C31 -4.4(6) . . . . ?
C57 S1 C60 C61 178.3(3) . . . . ?
C57 S1 C60 C59 0.8(3) . . . . ?
C70 C68 C69 C64 -177.0(3) . . . . ?
C70 C68 C67 C66 178.3(4) . . . . ?
C67 C68 C69 C64 0.0(5) . . . . ?
C67 C68 C70 O2 -177.7(4) . . . . ?
C67 C68 C70 O1 1.0(5) . . . . ?
C71 O1 C70 O2 3.4(6) . . . . ?
C71 O1 C70 C68 -175.4(4) . . . . ?
C66 C65 C64 C63 -177.3(4) . . . . ?
C66 C65 C64 C69 1.5(5) . . . . ?
